data_4327947
loop_
_publ_author_name
'Etienne Baranoff'
'Basile F. E. Curchod'
'Filippo Monti'
'Fr\'ed\'eric Steimer'
'Gianluca Accorsi'
'Ivano Tavernelli'
'Ursula Rothlisberger'
'Rosario Scopelliti'
'Michael Gr\"atzel'
'Md. Khaja Nazeeruddin'

_publ_section_title
;
 Influence of Halogen Atoms on a Homologous Series of Bis-Cyclometalated
 Iridium(III) Complexes
;
_journal_name_full 'Inorganic Chemistry'
_journal_page_first 799
_journal_page_last 811
_journal_paper_doi 10.1021/ic2011474
_journal_volume 51
_journal_year 2012
_chemical_formula_moiety 'C28 H16 Br4 Ir N3 O2, 0.5(C H2 Cl2)'
_chemical_formula_sum 'C28.5 H17 Br4 Cl Ir N3 O2'
_chemical_formula_weight 980.74
_chemical_name_systematic
; 
 ? 
;
_space_group_IT_number 15
_symmetry_cell_setting monoclinic
_symmetry_space_group_name_Hall '-I 2ya'
_symmetry_space_group_name_H-M 'I 1 2/a 1'
_atom_sites_solution_hydrogens geom
_atom_sites_solution_primary direct
_atom_sites_solution_secondary difmap
_audit_creation_method SHELXL-97
_cell_angle_alpha 90.00
_cell_angle_beta 90.412(2)
_cell_angle_gamma 90.00
_cell_formula_units_Z 16
_cell_length_a 30.6777(6)
_cell_length_b 11.2485(2)
_cell_length_c 35.0954(7)
_cell_measurement_reflns_used 19659
_cell_measurement_temperature 140(2)
_cell_measurement_theta_max 27.5028
_cell_measurement_theta_min 2.6293
_cell_volume 12110.3(4)
_computing_cell_refinement
; 
CrysAlis CCD, Oxford Diffraction Ltd., 
Version 1.171.32.5 (release 08-05-2007 CrysAlis171 .NET) 
(compiled May  8 2007,13:10:02) 
;
_computing_data_collection
; 
CrysAlis CCD, Oxford Diffraction Ltd., 
Version 1.171.32.5 (release 08-05-2007 CrysAlis171 .NET) 
(compiled May  8 2007,13:10:02) 
;
_computing_data_reduction
; 
CrysAlis CCD, Oxford Diffraction Ltd., 
Version 1.171.32.5 (release 08-05-2007 CrysAlis171 .NET) 
(compiled May  8 2007,13:10:02) 
;
_computing_molecular_graphics 'Bruker SHELXTL'
_computing_publication_material 'Bruker SHELXTL'
_computing_structure_refinement 'SHELXL-97 (Sheldrick, 1997)'
_computing_structure_solution 'SHELXS-97 (Sheldrick, 1990)'
_diffrn_ambient_temperature 140(2)
_diffrn_detector_area_resol_mean 8.2812
_diffrn_measured_fraction_theta_full 0.999
_diffrn_measured_fraction_theta_max 0.999
_diffrn_measurement_device_type 'Oxford Diffraction, KM4/Sapphire CCD'
_diffrn_measurement_method 'phi and omega scans'
_diffrn_radiation_monochromator graphite
_diffrn_radiation_source 'fine-focus sealed tube'
_diffrn_radiation_type MoK\a
_diffrn_radiation_wavelength 0.71073
_diffrn_reflns_av_R_equivalents 0.0446
_diffrn_reflns_av_sigmaI/netI 0.0393
_diffrn_reflns_limit_h_max 36
_diffrn_reflns_limit_h_min -36
_diffrn_reflns_limit_k_max 13
_diffrn_reflns_limit_k_min -13
_diffrn_reflns_limit_l_max 41
_diffrn_reflns_limit_l_min -41
_diffrn_reflns_number 44681
_diffrn_reflns_theta_full 25.03
_diffrn_reflns_theta_max 25.03
_diffrn_reflns_theta_min 2.66
_exptl_absorpt_coefficient_mu 9.808
_exptl_absorpt_correction_T_max 1.00000
_exptl_absorpt_correction_T_min 0.50519
_exptl_absorpt_correction_type numerical
_exptl_absorpt_process_details
; 
CrysAlis RED, Oxford Diffraction Ltd., 
Version 1.171.32.5 (release 08-05-2007 CrysAlis171 .NET) 
(compiled May  8 2007,13:10:02) 
empirical absorption correction using spherical harmonics, 
 implemented in SCALE3 ABSPACK scaling algorithm. 
;
_exptl_crystal_colour yellow
_exptl_crystal_density_diffrn 2.152
_exptl_crystal_description prismatic
_exptl_crystal_F_000 7344
_exptl_crystal_size_max 0.35
_exptl_crystal_size_mid 0.31
_exptl_crystal_size_min 0.22
_refine_diff_density_max 2.301
_refine_diff_density_min -1.399
_refine_diff_density_rms 0.174
_refine_ls_extinction_method none
_refine_ls_goodness_of_fit_ref 1.077
_refine_ls_hydrogen_treatment riding
_refine_ls_matrix_type full
_refine_ls_number_parameters 739
_refine_ls_number_reflns 10690
_refine_ls_number_restraints 39
_refine_ls_restrained_S_all 1.087
_refine_ls_R_factor_all 0.0648
_refine_ls_R_factor_gt 0.0379
_refine_ls_shift/su_max 0.003
_refine_ls_shift/su_mean 0.000
_refine_ls_structure_factor_coef Fsqd
_refine_ls_weighting_details 'calc w=1/[\s^2^(Fo^2^)+(0.0462P)^2^+176.4050P] where P=(Fo^2^+2Fc^2^)/3'
_refine_ls_weighting_scheme calc
_refine_ls_wR_factor_gt 0.0883
_refine_ls_wR_factor_ref 0.1067
_reflns_number_gt 7997
_reflns_number_total 10690
_reflns_threshold_expression >2sigma(I)
_cod_data_source_file ic2011474_si_004.cif
_cod_data_source_block eb55
_cod_original_formula_sum 'C28.50 H17 Br4 Cl Ir N3 O2'
_cod_database_code 4327947

loop_
_symmetry_equiv_pos_as_xyz
'x, y, z'
'-x+1/2, y, -z'
'x+1/2, y+1/2, z+1/2'
'-x+1, y+1/2, -z+1/2'
'-x, -y, -z'
'x-1/2, -y, z'
'-x+1/2, -y+1/2, -z+1/2'
'x, -y+1/2, z+1/2'

loop_
_atom_site_label
_atom_site_type_symbol
_atom_site_fract_x
_atom_site_fract_y
_atom_site_fract_z
_atom_site_U_iso_or_equiv
_atom_site_adp_type
_atom_site_occupancy
_atom_site_symmetry_multiplicity
_atom_site_calc_flag
_atom_site_refinement_flags
_atom_site_disorder_assembly
_atom_site_disorder_group
Ir1A Ir 0.150702(10) 0.47349(3) 0.289025(9) 0.02560(10) Uani 1 1 d . . .
Br1A Br 0.10371(5) 0.86913(12) 0.38772(4) 0.0761(4) Uani 1 1 d . . .
Br2A Br 0.26349(4) 0.65261(13) 0.41048(3) 0.0604(3) Uani 1 1 d . . .
Br3A Br 0.17470(3) 0.87087(8) 0.18477(3) 0.0394(2) Uani 1 1 d . . .
Br4A Br 0.30999(3) 0.54780(9) 0.20144(3) 0.0422(2) Uani 1 1 d . . .
O1A O 0.1289(2) 0.3566(5) 0.24474(17) 0.0355(15) Uani 1 1 d . . .
O2A O 0.0916(3) 0.1894(7) 0.2333(3) 0.076(3) Uani 1 1 d . . .
N1A N 0.0969(2) 0.5801(7) 0.2883(2) 0.0324(18) Uani 1 1 d . . .
N2A N 0.2085(2) 0.3834(6) 0.29074(18) 0.0231(15) Uani 1 1 d . . .
N3A N 0.1142(2) 0.3429(7) 0.3194(2) 0.0336(18) Uani 1 1 d . . .
C1A C 0.0655(3) 0.5677(9) 0.2617(3) 0.044(3) Uani 1 1 d . . .
H1A H 0.0688 0.5097 0.2423 0.052 Uiso 1 1 calc R . .
C2A C 0.0280(3) 0.6382(10) 0.2621(3) 0.050(3) Uani 1 1 d . . .
H2A H 0.0064 0.6307 0.2427 0.060 Uiso 1 1 calc R . .
C3A C 0.0232(4) 0.7188(11) 0.2913(4) 0.058(3) Uani 1 1 d . . .
H3A H -0.0027 0.7646 0.2930 0.070 Uiso 1 1 calc R . .
C4A C 0.0564(3) 0.7334(10) 0.3185(3) 0.052(3) Uani 1 1 d . . .
H4A H 0.0535 0.7912 0.3380 0.063 Uiso 1 1 calc R . .
C5A C 0.0934(3) 0.6634(8) 0.3168(3) 0.037(2) Uani 1 1 d . . .
C6A C 0.1328(3) 0.6678(7) 0.3411(2) 0.0273(19) Uani 1 1 d . . .
C7A C 0.1645(3) 0.5826(8) 0.3321(2) 0.030(2) Uani 1 1 d . . .
C8A C 0.2033(3) 0.5796(8) 0.3533(2) 0.030(2) Uani 1 1 d . . .
H8A H 0.2250 0.5222 0.3476 0.035 Uiso 1 1 calc R . .
C9A C 0.2099(3) 0.6591(10) 0.3822(3) 0.043(2) Uani 1 1 d . . .
C10A C 0.1801(3) 0.7433(9) 0.3914(3) 0.045(3) Uani 1 1 d . . .
H10A H 0.1858 0.7986 0.4113 0.054 Uiso 1 1 calc R . .
C11A C 0.1418(3) 0.7469(8) 0.3713(3) 0.041(2) Uani 1 1 d . . .
C12A C 0.1862(3) 0.5752(7) 0.2545(2) 0.0251(18) Uani 1 1 d . . .
C13A C 0.1713(3) 0.6777(8) 0.2360(2) 0.0281(19) Uani 1 1 d . . .
H13A H 0.1431 0.7079 0.2413 0.034 Uiso 1 1 calc R . .
C14A C 0.1974(3) 0.7343(8) 0.2106(2) 0.030(2) Uani 1 1 d . . .
C15A C 0.2383(3) 0.6937(8) 0.2019(3) 0.033(2) Uani 1 1 d . . .
H15A H 0.2555 0.7344 0.1836 0.039 Uiso 1 1 calc R . .
C16A C 0.2541(3) 0.5952(8) 0.2195(2) 0.0282(19) Uani 1 1 d . . .
C17A C 0.2288(3) 0.5345(7) 0.2465(2) 0.0250(18) Uani 1 1 d . . .
C18A C 0.2418(3) 0.4275(8) 0.2693(2) 0.0278(19) Uani 1 1 d . . .
C19A C 0.2829(3) 0.3772(8) 0.2721(3) 0.035(2) Uani 1 1 d . . .
H19A H 0.3064 0.4083 0.2577 0.042 Uiso 1 1 calc R . .
C20A C 0.2895(3) 0.2815(8) 0.2961(3) 0.034(2) Uani 1 1 d . . .
H20A H 0.3176 0.2466 0.2981 0.040 Uiso 1 1 calc R . .
C21A C 0.2560(3) 0.2364(8) 0.3169(3) 0.035(2) Uani 1 1 d . . .
H21A H 0.2601 0.1699 0.3333 0.042 Uiso 1 1 calc R . .
C22A C 0.2161(3) 0.2903(8) 0.3135(2) 0.030(2) Uani 1 1 d . . .
H22A H 0.1926 0.2599 0.3280 0.036 Uiso 1 1 calc R . .
C23A C 0.1068(3) 0.3391(9) 0.3570(3) 0.047(3) Uani 1 1 d . . .
H23A H 0.1169 0.4025 0.3725 0.056 Uiso 1 1 calc R . .
C24A C 0.0850(4) 0.2465(11) 0.3736(4) 0.059(3) Uani 1 1 d . . .
H24A H 0.0797 0.2472 0.4002 0.070 Uiso 1 1 calc R . .
C25A C 0.0711(3) 0.1529(11) 0.3518(4) 0.065(4) Uani 1 1 d . . .
H25A H 0.0565 0.0874 0.3630 0.078 Uiso 1 1 calc R . .
C26A C 0.0788(3) 0.1555(9) 0.3126(4) 0.051(3) Uani 1 1 d . . .
H26A H 0.0696 0.0916 0.2968 0.062 Uiso 1 1 calc R . .
C27A C 0.0999(3) 0.2518(8) 0.2974(3) 0.037(2) Uani 1 1 d . . .
C28A C 0.1061(3) 0.2647(9) 0.2553(3) 0.046(3) Uani 1 1 d . . .
Ir1B Ir 0.557384(11) 0.21715(3) 0.580111(9) 0.02495(10) Uani 1 1 d . . .
Br1B Br 0.65276(5) 0.65343(13) 0.61433(4) 0.0783(4) Uani 1 1 d . . .
Br2B Br 0.69016(4) 0.41719(13) 0.48061(3) 0.0628(3) Uani 1 1 d . . .
Br3B Br 0.42394(3) 0.58199(9) 0.56258(3) 0.0460(3) Uani 1 1 d . . .
Br4B Br 0.45711(4) 0.28555(9) 0.43913(3) 0.0490(3) Uani 1 1 d . . .
O1B O 0.51526(19) 0.0830(5) 0.60343(17) 0.0324(14) Uani 1 1 d . . .
O2B O 0.5125(2) -0.0608(7) 0.6473(2) 0.057(2) Uani 1 1 d . . .
N1B N 0.5552(2) 0.3248(6) 0.62652(19) 0.0267(16) Uani 1 1 d . . .
N2B N 0.5576(2) 0.1231(6) 0.53058(19) 0.0279(16) Uani 1 1 d . . .
N3B N 0.6010(2) 0.1078(6) 0.61171(19) 0.0272(16) Uani 1 1 d . . .
C1B C 0.5295(3) 0.3030(8) 0.6561(2) 0.034(2) Uani 1 1 d . . .
H1B H 0.5127 0.2322 0.6558 0.040 Uiso 1 1 calc R . .
C2B C 0.5261(3) 0.3774(9) 0.6870(3) 0.041(2) Uani 1 1 d . . .
H2B H 0.5073 0.3590 0.7075 0.049 Uiso 1 1 calc R . .
C3B C 0.5505(3) 0.4783(10) 0.6870(3) 0.050(3) Uani 1 1 d . . .
H3B H 0.5497 0.5304 0.7082 0.061 Uiso 1 1 calc R . .
C4B C 0.5764(3) 0.5055(9) 0.6560(3) 0.037(2) Uani 1 1 d . . .
H4B H 0.5920 0.5784 0.6554 0.045 Uiso 1 1 calc R . .
C5B C 0.5797(3) 0.4265(8) 0.6258(3) 0.030(2) Uani 1 1 d . . .
C6B C 0.6066(3) 0.4346(7) 0.5913(2) 0.0283(19) Uani 1 1 d . . .
C7B C 0.6005(3) 0.3411(8) 0.5651(2) 0.0279(19) Uani 1 1 d . . .
C8B C 0.6252(3) 0.3376(9) 0.5321(2) 0.032(2) Uani 1 1 d . . .
H8B H 0.6215 0.2739 0.5146 0.039 Uiso 1 1 calc R . .
C9B C 0.6549(3) 0.4252(9) 0.5246(3) 0.040(2) Uani 1 1 d . . .
C10B C 0.6614(3) 0.5178(10) 0.5493(3) 0.046(3) Uani 1 1 d . . .
H10B H 0.6823 0.5778 0.5440 0.056 Uiso 1 1 calc R . .
C11B C 0.6367(3) 0.5222(10) 0.5826(3) 0.047(3) Uani 1 1 d . . .
C12B C 0.5120(3) 0.3058(7) 0.5502(2) 0.0221(17) Uani 1 1 d . . .
C13B C 0.4882(3) 0.4017(7) 0.5642(2) 0.0290(19) Uani 1 1 d . . .
H13B H 0.4935 0.4306 0.5892 0.035 Uiso 1 1 calc R . .
C14B C 0.4567(3) 0.4544(8) 0.5413(3) 0.033(2) Uani 1 1 d . . .
C15B C 0.4488(3) 0.4176(8) 0.5050(3) 0.035(2) Uani 1 1 d . . .
H15B H 0.4275 0.4565 0.4896 0.042 Uiso 1 1 calc R . .
C16B C 0.4718(3) 0.3236(8) 0.4911(2) 0.031(2) Uani 1 1 d . . .
C17B C 0.5043(3) 0.2639(8) 0.5124(2) 0.0278(19) Uani 1 1 d . . .
C18B C 0.5305(3) 0.1589(7) 0.5022(2) 0.0258(18) Uani 1 1 d . . .
C19B C 0.5289(3) 0.0936(8) 0.4683(2) 0.031(2) Uani 1 1 d . . .
H19B H 0.5105 0.1188 0.4480 0.037 Uiso 1 1 calc R . .
C20B C 0.5540(3) -0.0068(8) 0.4643(3) 0.036(2) Uani 1 1 d . . .
H20B H 0.5523 -0.0519 0.4415 0.044 Uiso 1 1 calc R . .
C21B C 0.5812(3) -0.0419(8) 0.4930(3) 0.035(2) Uani 1 1 d . . .
H21B H 0.5989 -0.1108 0.4905 0.042 Uiso 1 1 calc R . .
C22B C 0.5826(3) 0.0258(8) 0.5261(3) 0.035(2) Uani 1 1 d . . .
H22B H 0.6017 0.0026 0.5462 0.041 Uiso 1 1 calc R . .
C23B C 0.6438(3) 0.1206(8) 0.6142(3) 0.034(2) Uani 1 1 d . . .
H23B H 0.6575 0.1795 0.5990 0.041 Uiso 1 1 calc R . .
C24B C 0.6694(3) 0.0516(9) 0.6381(3) 0.043(2) Uani 1 1 d . . .
H24B H 0.7001 0.0620 0.6387 0.051 Uiso 1 1 calc R . .
C25B C 0.6502(4) -0.0313(10) 0.6607(3) 0.049(3) Uani 1 1 d . . .
H25B H 0.6671 -0.0774 0.6780 0.059 Uiso 1 1 calc R . .
C26B C 0.6052(3) -0.0468(9) 0.6577(3) 0.045(3) Uani 1 1 d . . .
H26B H 0.5909 -0.1047 0.6729 0.054 Uiso 1 1 calc R . .
C27B C 0.5819(3) 0.0226(8) 0.6327(2) 0.033(2) Uani 1 1 d . . .
C28B C 0.5330(3) 0.0126(8) 0.6277(3) 0.033(2) Uani 1 1 d . . .
C29 C 0.746(3) 0.137(3) 0.493(2) 0.143(17) Uani 0.50 1 d PU A -1
H29A H 0.7545 0.1649 0.5190 0.172 Uiso 0.50 1 calc PR A -1
H29B H 0.7431 0.2091 0.4770 0.172 Uiso 0.50 1 calc PR A -1
Cl1 Cl 0.6974(4) 0.0737(12) 0.4961(5) 0.144(4) Uani 0.50 1 d PU A -1
Cl2 Cl 0.7900(6) 0.0552(17) 0.4755(6) 0.195(7) Uani 0.50 1 d PU A -1
C30 C 0.7598(11) 0.831(3) 0.5728(15) 0.20(2) Uani 0.50 1 d PDU . .
H30A H 0.7316 0.8298 0.5862 0.237 Uiso 0.50 1 calc PR . .
H30B H 0.7558 0.8665 0.5472 0.237 Uiso 0.50 1 calc PR . .
Cl3 Cl 0.7996(4) 0.9039(11) 0.5988(3) 0.153(4) Uani 0.50 1 d PDU . .
Cl4 Cl 0.7826(7) 0.6924(15) 0.5704(6) 0.251(9) Uani 0.50 1 d PDU . .

loop_
_atom_site_aniso_label
_atom_site_aniso_U_11
_atom_site_aniso_U_22
_atom_site_aniso_U_33
_atom_site_aniso_U_23
_atom_site_aniso_U_13
_atom_site_aniso_U_12
Ir1A 0.02369(17) 0.02609(18) 0.02703(18) 0.00505(14) 0.00066(13) -0.00245(14)
Br1A 0.0905(10) 0.0530(7) 0.0849(10) -0.0218(7) 0.0117(8) 0.0237(7)
Br2A 0.0423(6) 0.1035(10) 0.0354(6) -0.0141(6) 0.0011(5) -0.0182(6)
Br3A 0.0491(6) 0.0323(5) 0.0366(5) 0.0119(4) -0.0014(4) -0.0003(4)
Br4A 0.0369(5) 0.0427(6) 0.0473(6) 0.0047(5) 0.0170(4) -0.0009(4)
O1A 0.039(4) 0.035(4) 0.033(3) 0.000(3) -0.006(3) -0.007(3)
O2A 0.092(7) 0.053(5) 0.081(6) -0.006(5) -0.028(5) -0.036(5)
N1A 0.016(3) 0.041(4) 0.040(4) 0.016(4) 0.006(3) -0.004(3)
N2A 0.025(4) 0.021(4) 0.023(4) 0.003(3) 0.000(3) 0.001(3)
N3A 0.026(4) 0.031(4) 0.044(5) 0.014(4) 0.007(3) 0.000(3)
C1A 0.035(5) 0.042(6) 0.054(6) 0.019(5) -0.004(5) -0.002(5)
C2A 0.037(6) 0.053(7) 0.059(7) 0.028(6) -0.005(5) 0.000(5)
C3A 0.041(6) 0.059(7) 0.075(8) 0.016(7) 0.009(6) 0.016(6)
C4A 0.038(6) 0.056(7) 0.062(7) 0.009(6) 0.008(5) 0.013(5)
C5A 0.036(5) 0.036(5) 0.040(6) 0.008(5) 0.019(4) 0.002(4)
C6A 0.035(5) 0.017(4) 0.030(5) 0.005(4) 0.007(4) 0.003(4)
C7A 0.028(5) 0.031(5) 0.029(5) 0.005(4) 0.013(4) 0.001(4)
C8A 0.030(5) 0.034(5) 0.025(5) -0.002(4) 0.005(4) 0.003(4)
C9A 0.039(6) 0.055(7) 0.036(6) -0.003(5) 0.006(5) -0.012(5)
C10A 0.048(6) 0.049(6) 0.037(6) -0.008(5) 0.012(5) -0.015(5)
C11A 0.055(6) 0.029(5) 0.041(6) 0.004(4) 0.019(5) 0.004(5)
C12A 0.031(5) 0.021(4) 0.024(4) -0.001(3) -0.002(4) -0.005(4)
C13A 0.027(4) 0.031(5) 0.026(5) 0.004(4) -0.001(4) -0.001(4)
C14A 0.044(5) 0.026(5) 0.020(4) 0.007(4) -0.003(4) -0.004(4)
C15A 0.036(5) 0.028(5) 0.034(5) 0.002(4) 0.006(4) -0.011(4)
C16A 0.025(4) 0.032(5) 0.028(5) -0.003(4) -0.001(4) -0.003(4)
C17A 0.022(4) 0.027(4) 0.025(4) -0.002(4) 0.002(3) -0.004(4)
C18A 0.026(4) 0.030(5) 0.028(5) -0.006(4) -0.006(4) -0.003(4)
C19A 0.032(5) 0.034(5) 0.038(5) 0.001(4) 0.006(4) -0.006(4)
C20A 0.032(5) 0.025(5) 0.044(6) 0.000(4) -0.002(4) 0.008(4)
C21A 0.041(5) 0.033(5) 0.031(5) -0.001(4) -0.005(4) 0.008(4)
C22A 0.034(5) 0.028(5) 0.028(5) 0.003(4) 0.006(4) 0.003(4)
C23A 0.050(6) 0.044(6) 0.046(6) 0.015(5) 0.017(5) 0.007(5)
C24A 0.054(7) 0.054(7) 0.069(8) 0.030(6) 0.031(6) 0.011(6)
C25A 0.029(6) 0.056(8) 0.111(11) 0.048(8) 0.013(6) 0.005(5)
C26A 0.031(5) 0.038(6) 0.086(9) 0.022(6) 0.000(5) -0.008(5)
C27A 0.029(5) 0.031(5) 0.052(6) 0.009(5) -0.001(4) 0.007(4)
C28A 0.040(6) 0.039(6) 0.060(7) 0.003(5) -0.008(5) 0.000(5)
Ir1B 0.02647(18) 0.02742(18) 0.02087(17) -0.00139(14) -0.00525(13) 0.00247(14)
Br1B 0.0846(9) 0.0822(9) 0.0681(8) -0.0294(7) 0.0052(7) -0.0498(8)
Br2B 0.0414(6) 0.0974(10) 0.0499(7) -0.0041(6) 0.0142(5) -0.0141(6)
Br3B 0.0518(6) 0.0460(6) 0.0403(6) 0.0028(5) -0.0010(5) 0.0225(5)
Br4B 0.0715(7) 0.0427(6) 0.0326(5) -0.0009(5) -0.0254(5) 0.0070(5)
O1B 0.030(3) 0.034(3) 0.034(3) 0.002(3) -0.007(3) -0.004(3)
O2B 0.048(4) 0.051(5) 0.073(5) 0.024(4) 0.006(4) 0.004(4)
N1B 0.032(4) 0.025(4) 0.024(4) 0.001(3) -0.003(3) 0.002(3)
N2B 0.032(4) 0.029(4) 0.023(4) -0.003(3) 0.000(3) -0.003(3)
N3B 0.038(4) 0.019(4) 0.024(4) -0.003(3) -0.006(3) 0.004(3)
C1B 0.037(5) 0.033(5) 0.030(5) 0.003(4) -0.006(4) 0.002(4)
C2B 0.041(6) 0.050(6) 0.032(5) -0.015(5) 0.006(4) -0.003(5)
C3B 0.044(6) 0.065(7) 0.043(6) -0.024(6) 0.000(5) 0.008(6)
C4B 0.036(5) 0.038(6) 0.038(5) -0.006(4) -0.005(4) 0.002(4)
C5B 0.025(4) 0.026(5) 0.039(5) -0.006(4) -0.009(4) 0.005(4)
C6B 0.026(4) 0.027(5) 0.032(5) -0.004(4) -0.009(4) 0.002(4)
C7B 0.017(4) 0.033(5) 0.033(5) 0.000(4) -0.007(4) 0.004(4)
C8B 0.024(4) 0.047(6) 0.026(5) -0.001(4) -0.004(4) 0.003(4)
C9B 0.034(5) 0.055(6) 0.031(5) 0.004(5) 0.006(4) -0.006(5)
C10B 0.036(5) 0.054(7) 0.049(6) 0.004(5) -0.003(5) -0.011(5)
C11B 0.044(6) 0.057(7) 0.040(6) -0.006(5) -0.014(5) -0.008(5)
C12B 0.024(4) 0.022(4) 0.021(4) 0.004(3) 0.000(3) -0.003(3)
C13B 0.033(5) 0.024(5) 0.030(5) 0.002(4) -0.006(4) 0.002(4)
C14B 0.028(5) 0.033(5) 0.038(5) 0.008(4) -0.001(4) 0.000(4)
C15B 0.034(5) 0.033(5) 0.038(5) 0.005(4) -0.007(4) 0.002(4)
C16B 0.043(5) 0.028(5) 0.022(5) 0.001(4) -0.014(4) -0.001(4)
C17B 0.032(5) 0.031(5) 0.021(4) 0.000(4) -0.004(4) -0.008(4)
C18B 0.026(4) 0.028(5) 0.024(4) 0.003(4) -0.001(4) -0.007(4)
C19B 0.042(5) 0.033(5) 0.018(4) 0.000(4) -0.002(4) -0.005(4)
C20B 0.046(6) 0.037(5) 0.026(5) -0.010(4) 0.003(4) -0.010(5)
C21B 0.038(5) 0.025(5) 0.042(6) -0.014(4) 0.003(4) 0.005(4)
C22B 0.030(5) 0.044(6) 0.030(5) -0.004(4) -0.004(4) 0.004(4)
C23B 0.029(5) 0.034(5) 0.039(5) -0.003(4) -0.016(4) 0.002(4)
C24B 0.040(6) 0.041(6) 0.047(6) -0.004(5) -0.016(5) 0.007(5)
C25B 0.058(7) 0.044(6) 0.046(6) 0.001(5) -0.015(5) 0.018(6)
C26B 0.056(7) 0.037(6) 0.043(6) 0.006(5) -0.009(5) 0.013(5)
C27B 0.048(6) 0.025(5) 0.027(5) -0.005(4) -0.005(4) 0.013(4)
C28B 0.039(5) 0.028(5) 0.033(5) -0.001(4) 0.006(4) 0.004(4)
C29 0.139(19) 0.146(18) 0.14(2) 0.003(10) 0.007(10) 0.000(10)
Cl1 0.130(7) 0.134(7) 0.167(8) 0.005(7) 0.024(7) -0.006(6)
Cl2 0.187(10) 0.201(10) 0.197(10) 0.008(9) 0.029(8) 0.008(8)
C30 0.20(2) 0.20(2) 0.19(2) 0.004(10) 0.014(10) -0.005(10)
Cl3 0.172(8) 0.163(8) 0.125(7) 0.034(6) -0.024(6) -0.070(7)
Cl4 0.274(12) 0.225(11) 0.255(12) -0.033(9) -0.020(9) 0.017(9)

loop_
_atom_type_symbol
_atom_type_description
_atom_type_scat_dispersion_real
_atom_type_scat_dispersion_imag
_atom_type_scat_source
C C 0.0033 0.0016 'International Tables Vol C Tables 4.2.6.8 and 6.1.1.4'
H H 0.0000 0.0000 'International Tables Vol C Tables 4.2.6.8 and 6.1.1.4'
N N 0.0061 0.0033 'International Tables Vol C Tables 4.2.6.8 and 6.1.1.4'
O O 0.0106 0.0060 'International Tables Vol C Tables 4.2.6.8 and 6.1.1.4'
Cl Cl 0.1484 0.1585 'International Tables Vol C Tables 4.2.6.8 and 6.1.1.4'
Br Br -0.2901 2.4595 'International Tables Vol C Tables 4.2.6.8 and 6.1.1.4'
Ir Ir -1.4442 7.9887 'International Tables Vol C Tables 4.2.6.8 and 6.1.1.4'

loop_
_geom_angle_atom_site_label_1
_geom_angle_atom_site_label_2
_geom_angle_atom_site_label_3
_geom_angle
C7A Ir1A C12A 89.7(3)
C7A Ir1A N1A 79.3(3)
C12A Ir1A N1A 95.7(3)
C7A Ir1A N2A 96.0(3)
C12A Ir1A N2A 80.0(3)
N1A Ir1A N2A 173.7(3)
C7A Ir1A N3A 98.8(3)
C12A Ir1A N3A 170.9(3)
N1A Ir1A N3A 89.1(3)
N2A Ir1A N3A 95.9(3)
C7A Ir1A O1A 173.9(3)
C12A Ir1A O1A 94.6(3)
N1A Ir1A O1A 95.9(3)
N2A Ir1A O1A 89.0(2)
N3A Ir1A O1A 77.2(3)
C28A O1A Ir1A 116.6(6)
C1A N1A C5A 121.0(8)
C1A N1A Ir1A 121.7(7)
C5A N1A Ir1A 117.3(6)
C22A N2A C18A 119.0(7)
C22A N2A Ir1A 123.7(6)
C18A N2A Ir1A 117.1(5)
C23A N3A C27A 118.7(8)
C23A N3A Ir1A 127.3(7)
C27A N3A Ir1A 113.9(6)
N1A C1A C2A 121.5(11)
N1A C1A H1A 119.3
C2A C1A H1A 119.3
C3A C2A C1A 118.2(10)
C3A C2A H2A 120.9
C1A C2A H2A 120.9
C2A C3A C4A 120.2(10)
C2A C3A H3A 119.9
C4A C3A H3A 119.9
C5A C4A C3A 119.8(11)
C5A C4A H4A 120.1
C3A C4A H4A 120.1
N1A C5A C4A 119.2(10)
N1A C5A C6A 112.0(7)
C4A C5A C6A 128.7(10)
C7A C6A C11A 118.1(8)
C7A C6A C5A 114.3(8)
C11A C6A C5A 127.6(8)
C8A C7A C6A 118.9(8)
C8A C7A Ir1A 124.3(6)
C6A C7A Ir1A 116.8(6)
C9A C8A C7A 120.0(9)
C9A C8A H8A 120.0
C7A C8A H8A 120.0
C10A C9A C8A 122.5(10)
C10A C9A Br2A 118.8(8)
C8A C9A Br2A 118.8(8)
C9A C10A C11A 118.5(9)
C9A C10A H10A 120.8
C11A C10A H10A 120.8
C10A C11A C6A 122.1(9)
C10A C11A Br1A 113.2(8)
C6A C11A Br1A 124.7(8)
C13A C12A C17A 118.3(8)
C13A C12A Ir1A 125.2(6)
C17A C12A Ir1A 116.3(6)
C14A C13A C12A 119.9(8)
C14A C13A H13A 120.1
C12A C13A H13A 120.1
C13A C14A C15A 122.2(8)
C13A C14A Br3A 118.3(7)
C15A C14A Br3A 119.5(6)
C16A C15A C14A 119.6(8)
C16A C15A H15A 120.2
C14A C15A H15A 120.2
C15A C16A C17A 120.4(8)
C15A C16A Br4A 113.3(6)
C17A C16A Br4A 126.2(6)
C16A C17A C12A 119.5(8)
C16A C17A C18A 127.1(7)
C12A C17A C18A 113.4(7)
N2A C18A C19A 119.7(8)
N2A C18A C17A 112.8(7)
C19A C18A C17A 127.3(8)
C20A C19A C18A 119.4(8)
C20A C19A H19A 120.3
C18A C19A H19A 120.3
C21A C20A C19A 120.7(8)
C21A C20A H20A 119.7
C19A C20A H20A 119.7
C20A C21A C22A 117.6(8)
C20A C21A H21A 121.2
C22A C21A H21A 121.2
N2A C22A C21A 123.5(8)
N2A C22A H22A 118.2
C21A C22A H22A 118.2
N3A C23A C24A 122.0(11)
N3A C23A H23A 119.0
C24A C23A H23A 119.0
C25A C24A C23A 119.8(12)
C25A C24A H24A 120.1
C23A C24A H24A 120.1
C24A C25A C26A 118.7(10)
C24A C25A H25A 120.6
C26A C25A H25A 120.6
C27A C26A C25A 118.9(11)
C27A C26A H26A 120.6
C25A C26A H26A 120.6
N3A C27A C26A 121.9(10)
N3A C27A C28A 116.5(8)
C26A C27A C28A 121.5(10)
O2A C28A O1A 124.1(11)
O2A C28A C27A 120.5(10)
O1A C28A C27A 115.3(9)
C7B Ir1B C12B 88.4(3)
C7B Ir1B N1B 79.7(3)
C12B Ir1B N1B 95.5(3)
C7B Ir1B N2B 97.5(3)
C12B Ir1B N2B 79.6(3)
N1B Ir1B N2B 174.5(3)
C7B Ir1B N3B 97.3(3)
C12B Ir1B N3B 174.1(3)
N1B Ir1B N3B 87.2(3)
N2B Ir1B N3B 98.0(3)
C7B Ir1B O1B 172.5(3)
C12B Ir1B O1B 97.6(3)
N1B Ir1B O1B 95.2(3)
N2B Ir1B O1B 88.1(3)
N3B Ir1B O1B 76.9(2)
C28B O1B Ir1B 115.7(5)
C1B N1B C5B 119.8(8)
C1B N1B Ir1B 122.6(6)
C5B N1B Ir1B 117.5(6)
C22B N2B C18B 120.2(7)
C22B N2B Ir1B 122.0(6)
C18B N2B Ir1B 117.9(6)
C23B N3B C27B 118.4(7)
C23B N3B Ir1B 126.4(6)
C27B N3B Ir1B 115.1(6)
N1B C1B C2B 123.5(9)
N1B C1B H1B 118.2
C2B C1B H1B 118.2
C3B C2B C1B 117.6(9)
C3B C2B H2B 121.2
C1B C2B H2B 121.2
C2B C3B C4B 120.2(9)
C2B C3B H3B 119.9
C4B C3B H3B 119.9
C5B C4B C3B 120.2(9)
C5B C4B H4B 119.9
C3B C4B H4B 119.9
N1B C5B C4B 118.5(8)
N1B C5B C6B 112.3(7)
C4B C5B C6B 129.2(8)
C11B C6B C7B 118.3(8)
C11B C6B C5B 127.1(8)
C7B C6B C5B 114.6(8)
C8B C7B C6B 119.6(8)
C8B C7B Ir1B 124.5(7)
C6B C7B Ir1B 115.8(6)
C9B C8B C7B 120.5(9)
C9B C8B H8B 119.8
C7B C8B H8B 119.8
C8B C9B C10B 121.3(9)
C8B C9B Br2B 120.5(7)
C10B C9B Br2B 118.1(8)
C9B C10B C11B 118.7(9)
C9B C10B H10B 120.7
C11B C10B H10B 120.7
C6B C11B C10B 121.6(9)
C6B C11B Br1B 126.2(8)
C10B C11B Br1B 112.0(8)
C13B C12B C17B 119.9(7)
C13B C12B Ir1B 124.4(6)
C17B C12B Ir1B 115.7(6)
C14B C13B C12B 119.4(8)
C14B C13B H13B 120.3
C12B C13B H13B 120.3
C15B C14B C13B 122.2(9)
C15B C14B Br3B 120.4(7)
C13B C14B Br3B 117.4(7)
C14B C15B C16B 118.8(8)
C14B C15B H15B 120.6
C16B C15B H15B 120.6
C15B C16B C17B 122.9(8)
C15B C16B Br4B 113.1(6)
C17B C16B Br4B 123.9(7)
C16B C17B C12B 116.7(8)
C16B C17B C18B 129.5(7)
C12B C17B C18B 113.7(7)
N2B C18B C19B 119.2(8)
N2B C18B C17B 113.2(7)
C19B C18B C17B 127.6(8)
C20B C19B C18B 120.1(8)
C20B C19B H19B 120.0
C18B C19B H19B 120.0
C21B C20B C19B 120.3(8)
C21B C20B H20B 119.9
C19B C20B H20B 119.9
C20B C21B C22B 118.2(8)
C20B C21B H21B 120.9
C22B C21B H21B 120.9
N2B C22B C21B 122.1(8)
N2B C22B H22B 118.9
C21B C22B H22B 118.9
N3B C23B C24B 122.5(9)
N3B C23B H23B 118.7
C24B C23B H23B 118.7
C25B C24B C23B 119.6(10)
C25B C24B H24B 120.2
C23B C24B H24B 120.2
C24B C25B C26B 118.3(9)
C24B C25B H25B 120.8
C26B C25B H25B 120.8
C27B C26B C25B 119.1(10)
C27B C26B H26B 120.4
C25B C26B H26B 120.4
N3B C27B C26B 122.0(9)
N3B C27B C28B 115.1(7)
C26B C27B C28B 122.9(9)
O2B C28B O1B 124.3(9)
O2B C28B C27B 119.1(8)
O1B C28B C27B 116.6(8)
Cl1 C29 Cl2 119(2)
Cl1 C29 H29A 107.5
Cl2 C29 H29A 107.5
Cl1 C29 H29B 107.5
Cl2 C29 H29B 107.5
H29A C29 H29B 107.0
Cl4 C30 Cl3 99.9(14)
Cl4 C30 H30A 111.8
Cl3 C30 H30A 111.8
Cl4 C30 H30B 111.8
Cl3 C30 H30B 111.8
H30A C30 H30B 109.5

loop_
_geom_bond_atom_site_label_1
_geom_bond_atom_site_label_2
_geom_bond_distance
Ir1A C7A 1.989(9)
Ir1A C12A 1.996(8)
Ir1A N1A 2.039(7)
Ir1A N2A 2.041(6)
Ir1A N3A 2.137(7)
Ir1A O1A 2.139(6)
Br1A C11A 1.897(10)
Br2A C9A 1.916(10)
Br3A C14A 1.912(8)
Br4A C16A 1.908(8)
O1A C28A 1.304(12)
O2A C28A 1.226(12)
N1A C1A 1.343(12)
N1A C5A 1.377(12)
N2A C22A 1.337(10)
N2A C18A 1.367(11)
N3A C23A 1.339(12)
N3A C27A 1.354(12)
C1A C2A 1.397(14)
C1A H1A 0.9500
C2A C3A 1.376(16)
C2A H2A 0.9500
C3A C4A 1.400(16)
C3A H3A 0.9500
C4A C5A 1.384(13)
C4A H4A 0.9500
C5A C6A 1.476(13)
C6A C7A 1.401(12)
C6A C11A 1.409(13)
C7A C8A 1.401(12)
C8A C9A 1.367(13)
C8A H8A 0.9500
C9A C10A 1.355(14)
C10A C11A 1.367(14)
C10A H10A 0.9500
C12A C13A 1.396(12)
C12A C17A 1.414(11)
C13A C14A 1.361(12)
C13A H13A 0.9500
C14A C15A 1.373(13)
C15A C16A 1.356(12)
C15A H15A 0.9500
C16A C17A 1.406(11)
C17A C18A 1.499(12)
C18A C19A 1.386(12)
C19A C20A 1.380(12)
C19A H19A 0.9500
C20A C21A 1.363(13)
C20A H20A 0.9500
C21A C22A 1.370(12)
C21A H21A 0.9500
C22A H22A 0.9500
C23A C24A 1.370(14)
C23A H23A 0.9500
C24A C25A 1.369(18)
C24A H24A 0.9500
C25A C26A 1.395(17)
C25A H25A 0.9500
C26A C27A 1.372(13)
C26A H26A 0.9500
C27A C28A 1.500(15)
Ir1B C7B 1.994(9)
Ir1B C12B 2.002(8)
Ir1B N1B 2.031(7)
Ir1B N2B 2.035(7)
Ir1B N3B 2.123(7)
Ir1B O1B 2.152(6)
Br1B C11B 1.911(10)
Br2B C9B 1.893(9)
Br3B C14B 1.908(9)
Br4B C16B 1.923(8)
O1B C28B 1.280(11)
O2B C28B 1.249(11)
N1B C1B 1.330(11)
N1B C5B 1.369(11)
N2B C22B 1.345(11)
N2B C18B 1.353(10)
N3B C23B 1.325(11)
N3B C27B 1.346(11)
C1B C2B 1.374(12)
C1B H1B 0.9500
C2B C3B 1.359(14)
C2B H2B 0.9500
C3B C4B 1.387(14)
C3B H3B 0.9500
C4B C5B 1.387(12)
C4B H4B 0.9500
C5B C6B 1.472(12)
C6B C11B 1.386(13)
C6B C7B 1.409(12)
C7B C8B 1.391(12)
C8B C9B 1.369(13)
C8B H8B 0.9500
C9B C10B 1.370(14)
C10B C11B 1.398(15)
C10B H10B 0.9500
C12B C13B 1.393(11)
C12B C17B 1.427(11)
C13B C14B 1.388(12)
C13B H13B 0.9500
C14B C15B 1.358(13)
C15B C16B 1.365(13)
C15B H15B 0.9500
C16B C17B 1.411(12)
C17B C18B 1.476(12)
C18B C19B 1.400(12)
C19B C20B 1.374(13)
C19B H19B 0.9500
C20B C21B 1.363(13)
C20B H20B 0.9500
C21B C22B 1.387(12)
C21B H21B 0.9500
C22B H22B 0.9500
C23B C24B 1.381(12)
C23B H23B 0.9500
C24B C25B 1.359(15)
C24B H24B 0.9500
C25B C26B 1.396(15)
C25B H25B 0.9500
C26B C27B 1.372(13)
C26B H26B 0.9500
C27B C28B 1.515(13)
C29 Cl1 1.67(9)
C29 Cl2 1.75(9)
C29 H29A 0.9900
C29 H29B 0.9900
C30 Cl4 1.71(2)
C30 Cl3 1.73(2)
C30 H30A 0.9900
C30 H30B 0.9900

loop_
_geom_torsion_atom_site_label_1
_geom_torsion_atom_site_label_2
_geom_torsion_atom_site_label_3
_geom_torsion_atom_site_label_4
_geom_torsion
C12A Ir1A O1A C28A 174.6(7)
N1A Ir1A O1A C28A -89.2(7)
N2A Ir1A O1A C28A 94.7(6)
N3A Ir1A O1A C28A -1.5(6)
C7A Ir1A N1A C1A 177.1(7)
C12A Ir1A N1A C1A 88.5(7)
N3A Ir1A N1A C1A -83.7(7)
O1A Ir1A N1A C1A -6.7(7)
C7A Ir1A N1A C5A -4.8(6)
C12A Ir1A N1A C5A -93.4(6)
N3A Ir1A N1A C5A 94.4(6)
O1A Ir1A N1A C5A 171.4(6)
C7A Ir1A N2A C22A 85.6(7)
C12A Ir1A N2A C22A 174.2(7)
N3A Ir1A N2A C22A -14.0(7)
O1A Ir1A N2A C22A -91.0(7)
C7A Ir1A N2A C18A -89.5(6)
C12A Ir1A N2A C18A -0.9(6)
N3A Ir1A N2A C18A 170.9(6)
O1A Ir1A N2A C18A 93.9(6)
C7A Ir1A N3A C23A -3.7(8)
N1A Ir1A N3A C23A -82.7(8)
N2A Ir1A N3A C23A 93.3(8)
O1A Ir1A N3A C23A -179.0(8)
C7A Ir1A N3A C27A -179.3(6)
N1A Ir1A N3A C27A 101.7(6)
N2A Ir1A N3A C27A -82.3(6)
O1A Ir1A N3A C27A 5.4(6)
C5A N1A C1A C2A -0.2(13)
Ir1A N1A C1A C2A 177.8(7)
N1A C1A C2A C3A -2.2(15)
C1A C2A C3A C4A 3.5(16)
C2A C3A C4A C5A -2.4(16)
C1A N1A C5A C4A 1.3(13)
Ir1A N1A C5A C4A -176.7(7)
C1A N1A C5A C6A -175.9(8)
Ir1A N1A C5A C6A 6.0(9)
C3A C4A C5A N1A 0.0(15)
C3A C4A C5A C6A 176.7(10)
N1A C5A C6A C7A -3.9(10)
C4A C5A C6A C7A 179.2(9)
N1A C5A C6A C11A 175.6(8)
C4A C5A C6A C11A -1.3(15)
C11A C6A C7A C8A 0.2(12)
C5A C6A C7A C8A 179.7(8)
C11A C6A C7A Ir1A -179.5(6)
C5A C6A C7A Ir1A 0.0(10)
C12A Ir1A C7A C8A -81.3(8)
N1A Ir1A C7A C8A -177.2(8)
N2A Ir1A C7A C8A -1.5(8)
N3A Ir1A C7A C8A 95.5(7)
C12A Ir1A C7A C6A 98.3(7)
N1A Ir1A C7A C6A 2.5(6)
N2A Ir1A C7A C6A 178.2(6)
N3A Ir1A C7A C6A -84.9(6)
C6A C7A C8A C9A -0.2(13)
Ir1A C7A C8A C9A 179.5(7)
C7A C8A C9A C10A -0.6(15)
C7A C8A C9A Br2A -179.7(7)
C8A C9A C10A C11A 1.4(15)
Br2A C9A C10A C11A -179.5(7)
C9A C10A C11A C6A -1.4(15)
C9A C10A C11A Br1A 179.7(7)
C7A C6A C11A C10A 0.6(13)
C5A C6A C11A C10A -178.8(9)
C7A C6A C11A Br1A 179.5(6)
C5A C6A C11A Br1A 0.0(13)
C7A Ir1A C12A C13A -83.8(7)
N1A Ir1A C12A C13A -4.6(8)
N2A Ir1A C12A C13A -180.0(8)
O1A Ir1A C12A C13A 91.8(7)
C7A Ir1A C12A C17A 100.4(6)
N1A Ir1A C12A C17A 179.6(6)
N2A Ir1A C12A C17A 4.3(6)
O1A Ir1A C12A C17A -83.9(6)
C17A C12A C13A C14A 1.2(12)
Ir1A C12A C13A C14A -174.5(6)
C12A C13A C14A C15A 0.5(13)
C12A C13A C14A Br3A 177.7(6)
C13A C14A C15A C16A -1.2(14)
Br3A C14A C15A C16A -178.4(7)
C14A C15A C16A C17A 0.1(13)
C14A C15A C16A Br4A 176.6(7)
C15A C16A C17A C12A 1.6(12)
Br4A C16A C17A C12A -174.4(6)
C15A C16A C17A C18A -177.8(8)
Br4A C16A C17A C18A 6.2(12)
C13A C12A C17A C16A -2.2(12)
Ir1A C12A C17A C16A 173.8(6)
C13A C12A C17A C18A 177.2(7)
Ir1A C12A C17A C18A -6.7(9)
C22A N2A C18A C19A -1.7(12)
Ir1A N2A C18A C19A 173.7(6)
C22A N2A C18A C17A -177.7(7)
Ir1A N2A C18A C17A -2.4(9)
C16A C17A C18A N2A -174.8(8)
C12A C17A C18A N2A 5.8(10)
C16A C17A C18A C19A 9.5(14)
C12A C17A C18A C19A -169.9(8)
N2A C18A C19A C20A 1.4(13)
C17A C18A C19A C20A 176.8(8)
C18A C19A C20A C21A -0.1(14)
C19A C20A C21A C22A -0.8(14)
C18A N2A C22A C21A 0.7(13)
Ir1A N2A C22A C21A -174.3(7)
C20A C21A C22A N2A 0.5(14)
C27A N3A C23A C24A -0.4(14)
Ir1A N3A C23A C24A -175.8(7)
N3A C23A C24A C25A 1.6(16)
C23A C24A C25A C26A -1.2(16)
C24A C25A C26A C27A -0.2(15)
C23A N3A C27A C26A -1.1(13)
Ir1A N3A C27A C26A 174.9(7)
C23A N3A C27A C28A 175.6(8)
Ir1A N3A C27A C28A -8.3(10)
C25A C26A C27A N3A 1.4(14)
C25A C26A C27A C28A -175.2(9)
Ir1A O1A C28A O2A -179.4(9)
Ir1A O1A C28A C27A -2.3(10)
N3A C27A C28A O2A -175.6(9)
C26A C27A C28A O2A 1.1(15)
N3A C27A C28A O1A 7.2(12)
C26A C27A C28A O1A -176.0(8)
C12B Ir1B O1B C28B -174.3(6)
N1B Ir1B O1B C28B -78.0(6)
N2B Ir1B O1B C28B 106.6(6)
N3B Ir1B O1B C28B 7.9(6)
C7B Ir1B N1B C1B 179.8(7)
C12B Ir1B N1B C1B 92.4(7)
N3B Ir1B N1B C1B -82.3(7)
O1B Ir1B N1B C1B -5.8(7)
C7B Ir1B N1B C5B 3.3(6)
C12B Ir1B N1B C5B -84.1(6)
N3B Ir1B N1B C5B 101.2(6)
O1B Ir1B N1B C5B 177.8(6)
C7B Ir1B N2B C22B 96.2(7)
C12B Ir1B N2B C22B -176.9(7)
N3B Ir1B N2B C22B -2.3(7)
O1B Ir1B N2B C22B -78.8(7)
C7B Ir1B N2B C18B -86.2(6)
C12B Ir1B N2B C18B 0.8(6)
N3B Ir1B N2B C18B 175.4(6)
O1B Ir1B N2B C18B 98.9(6)
C7B Ir1B N3B C23B -7.2(8)
N1B Ir1B N3B C23B -86.4(7)
N2B Ir1B N3B C23B 91.5(7)
O1B Ir1B N3B C23B 177.6(7)
C7B Ir1B N3B C27B 168.5(6)
N1B Ir1B N3B C27B 89.3(6)
N2B Ir1B N3B C27B -92.7(6)
O1B Ir1B N3B C27B -6.6(6)
C5B N1B C1B C2B -0.5(13)
Ir1B N1B C1B C2B -176.9(7)
N1B C1B C2B C3B -0.1(15)
C1B C2B C3B C4B 2.3(15)
C2B C3B C4B C5B -3.9(15)
C1B N1B C5B C4B -1.0(12)
Ir1B N1B C5B C4B 175.6(6)
C1B N1B C5B C6B 179.1(7)
Ir1B N1B C5B C6B -4.3(9)
C3B C4B C5B N1B 3.2(13)
C3B C4B C5B C6B -177.0(9)
N1B C5B C6B C11B -176.2(8)
C4B C5B C6B C11B 3.9(15)
N1B C5B C6B C7B 3.0(10)
C4B C5B C6B C7B -176.8(9)
C11B C6B C7B C8B 1.4(12)
C5B C6B C7B C8B -177.9(7)
C11B C6B C7B Ir1B 178.9(7)
C5B C6B C7B Ir1B -0.4(9)
C12B Ir1B C7B C8B -88.2(7)
N1B Ir1B C7B C8B 175.9(8)
N2B Ir1B C7B C8B -9.0(7)
N3B Ir1B C7B C8B 90.1(7)
C12B Ir1B C7B C6B 94.5(6)
N1B Ir1B C7B C6B -1.4(6)
N2B Ir1B C7B C6B 173.7(6)
N3B Ir1B C7B C6B -87.2(6)
C6B C7B C8B C9B -1.0(13)
Ir1B C7B C8B C9B -178.2(7)
C7B C8B C9B C10B 0.6(14)
C7B C8B C9B Br2B 177.5(6)
C8B C9B C10B C11B -0.6(15)
Br2B C9B C10B C11B -177.6(8)
C7B C6B C11B C10B -1.5(14)
C5B C6B C11B C10B 177.7(9)
C7B C6B C11B Br1B -176.9(7)
C5B C6B C11B Br1B 2.3(14)
C9B C10B C11B C6B 1.1(15)
C9B C10B C11B Br1B 177.1(8)
C7B Ir1B C12B C13B -84.3(7)
N1B Ir1B C12B C13B -4.8(7)
N2B Ir1B C12B C13B 177.7(7)
O1B Ir1B C12B C13B 91.1(7)
C7B Ir1B C12B C17B 96.6(6)
N1B Ir1B C12B C17B 176.1(6)
N2B Ir1B C12B C17B -1.3(6)
O1B Ir1B C12B C17B -87.9(6)
C17B C12B C13B C14B 0.8(12)
Ir1B C12B C13B C14B -178.2(6)
C12B C13B C14B C15B -1.5(13)
C12B C13B C14B Br3B 178.1(6)
C13B C14B C15B C16B 1.7(14)
Br3B C14B C15B C16B -177.9(7)
C14B C15B C16B C17B -1.1(14)
C14B C15B C16B Br4B -179.0(7)
C15B C16B C17B C12B 0.5(13)
Br4B C16B C17B C12B 178.0(6)
C15B C16B C17B C18B 177.1(9)
Br4B C16B C17B C18B -5.3(13)
C13B C12B C17B C16B -0.3(12)
Ir1B C12B C17B C16B 178.8(6)
C13B C12B C17B C18B -177.5(7)
Ir1B C12B C17B C18B 1.6(9)
C22B N2B C18B C19B -0.2(12)
Ir1B N2B C18B C19B -177.9(6)
C22B N2B C18B C17B 177.6(7)
Ir1B N2B C18B C17B -0.2(9)
C16B C17B C18B N2B -177.7(8)
C12B C17B C18B N2B -0.9(10)
C16B C17B C18B C19B -0.1(15)
C12B C17B C18B C19B 176.6(8)
N2B C18B C19B C20B 1.4(12)
C17B C18B C19B C20B -176.0(8)
C18B C19B C20B C21B -1.5(13)
C19B C20B C21B C22B 0.5(14)
C18B N2B C22B C21B -0.8(13)
Ir1B N2B C22B C21B 176.8(7)
C20B C21B C22B N2B 0.7(14)
C27B N3B C23B C24B -1.4(13)
Ir1B N3B C23B C24B 174.3(7)
N3B C23B C24B C25B -1.5(15)
C23B C24B C25B C26B 2.5(15)
C24B C25B C26B C27B -0.8(15)
C23B N3B C27B C26B 3.1(13)
Ir1B N3B C27B C26B -173.0(7)
C23B N3B C27B C28B -179.0(8)
Ir1B N3B C27B C28B 4.9(9)
C25B C26B C27B N3B -2.1(14)
C25B C26B C27B C28B -179.8(9)
Ir1B O1B C28B O2B 171.1(8)
Ir1B O1B C28B C27B -7.7(10)
N3B C27B C28B O2B -176.9(8)
C26B C27B C28B O2B 0.9(14)
N3B C27B C28B O1B 2.0(11)
C26B C27B C28B O1B 179.8(8)
